data_7202590
loop_
_publ_author_name
'Jonna Jokiniemi'
'Eija Vuokila-Laine'
'Sirpa Per\"aniemi'
'Jouko J. Veps\"al\"ainen'
'Markku Ahlgr\'en'

_publ_section_title
;
 Structural study of metal complexes of bisphosphonate amide ester:
 copper, magnesium, zinc and cadmium complexes of
 (dichloromethylene)bisphosphonic acid P-piperidinium-P?-methyl ester
;
_journal_issue 2
_journal_name_full CrystEngComm
_journal_page_first 158
_journal_paper_doi 10.1039/b616077h
_journal_volume 9
_journal_year 2007
_chemical_formula_moiety 'C28 H60 Cl8 N4 Na2 O24 P8 Zn3, 2(H2 O)'
_chemical_formula_sum 'C28 H64 Cl8 N4 Na2 O26 P8 Zn3'
_chemical_formula_weight 1646.34
_chemical_name_systematic
;
?
;
_space_group_IT_number 2
_symmetry_cell_setting triclinic
_symmetry_space_group_name_Hall '-P 1'
_symmetry_space_group_name_H-M 'P -1'
_atom_sites_solution_hydrogens geom
_atom_sites_solution_primary direct
_atom_sites_solution_secondary difmap
_audit_creation_method SHELXL-97
_cell_angle_alpha 100.624(1)
_cell_angle_beta 105.179(1)
_cell_angle_gamma 105.465(1)
_cell_formula_units_Z 1
_cell_length_a 9.8138(1)
_cell_length_b 11.2658(1)
_cell_length_c 15.1752(2)
_cell_measurement_temperature 150(2)
_cell_measurement_theta_max 27.44
_cell_measurement_theta_min 2.74
_cell_volume 1501.22(3)
_computing_cell_refinement 'Denzo/Scalepack (Otwinowski & Minor, 1997)'
_computing_data_collection 'Collect (Nonius BV, 1997-2000)'
_computing_data_reduction 'Denzo/Scalepack (Otwinowski & Minor, 1997)'
_computing_molecular_graphics 'XP in SHELXTL v.5.1 (Bruker AXS, 1998)'
_computing_publication_material 'SHELXL-97 (Sheldrick, 1997)'
_computing_structure_refinement 'SHELXL-97 (Sheldrick, 1997)'
_computing_structure_solution 'SHELXS-97 (Sheldrick, 1990)'
_diffrn_ambient_temperature 150(2)
_diffrn_measured_fraction_theta_full 0.991
_diffrn_measured_fraction_theta_max 0.991
_diffrn_measurement_device_type 'Nonius KappaCCD'
_diffrn_measurement_method CCD
_diffrn_radiation_monochromator graphite
_diffrn_radiation_source 'fine-focus sealed tube'
_diffrn_radiation_type MoK\a
_diffrn_radiation_wavelength 0.71073
_diffrn_reflns_av_R_equivalents 0.0394
_diffrn_reflns_av_sigmaI/netI 0.0396
_diffrn_reflns_limit_h_max 12
_diffrn_reflns_limit_h_min -12
_diffrn_reflns_limit_k_max 14
_diffrn_reflns_limit_k_min -14
_diffrn_reflns_limit_l_max 19
_diffrn_reflns_limit_l_min -19
_diffrn_reflns_number 26594
_diffrn_reflns_theta_full 27.44
_diffrn_reflns_theta_max 27.44
_diffrn_reflns_theta_min 2.74
_diffrn_standards_number 0
_exptl_absorpt_coefficient_mu 1.852
_exptl_absorpt_correction_T_max 0.9131
_exptl_absorpt_correction_T_min 0.6565
_exptl_absorpt_correction_type multi-scan
_exptl_absorpt_process_details 'XPREP in SHELXTL (Bruker AXS, 1998)'
_exptl_crystal_colour colourless
_exptl_crystal_density_diffrn 1.821
_exptl_crystal_density_method 'not measured'
_exptl_crystal_description plate
_exptl_crystal_F_000 836
_exptl_crystal_size_max 0.30
_exptl_crystal_size_mid 0.15
_exptl_crystal_size_min 0.05
_refine_diff_density_max 0.472
_refine_diff_density_min -0.497
_refine_diff_density_rms 0.078
_refine_ls_extinction_coef 0.0018(5)
_refine_ls_extinction_expression Fc^*^=kFc[1+0.001xFc^2^\l^3^/sin(2\q)]^-1/4^
_refine_ls_extinction_method SHELXL
_refine_ls_goodness_of_fit_ref 1.033
_refine_ls_hydrogen_treatment constr
_refine_ls_matrix_type full
_refine_ls_number_parameters 361
_refine_ls_number_reflns 6808
_refine_ls_number_restraints 0
_refine_ls_restrained_S_all 1.033
_refine_ls_R_factor_all 0.0387
_refine_ls_R_factor_gt 0.0279
_refine_ls_shift/su_max 0.001
_refine_ls_shift/su_mean 0.000
_refine_ls_structure_factor_coef Fsqd
_refine_ls_weighting_details 'calc w=1/[\s^2^(Fo^2^)+(0.0300P)^2^+1.0000P] where P=(Fo^2^+2Fc^2^)/3'
_refine_ls_weighting_scheme calc
_refine_ls_wR_factor_gt 0.0671
_refine_ls_wR_factor_ref 0.0710
_reflns_number_gt 5698
_reflns_number_total 6808
_reflns_threshold_expression >2sigma(I)
_cod_data_source_file b616077h.txt
_cod_data_source_block Structure(3)
_cod_original_sg_symbol_H-M P-1
_cod_database_code 7202590

loop_
_symmetry_equiv_pos_as_xyz
'x, y, z'
'-x, -y, -z'

loop_
_atom_site_label
_atom_site_type_symbol
_atom_site_fract_x
_atom_site_fract_y
_atom_site_fract_z
_atom_site_U_iso_or_equiv
_atom_site_adp_type
_atom_site_occupancy
_atom_site_symmetry_multiplicity
_atom_site_calc_flag
_atom_site_refinement_flags
_atom_site_disorder_assembly
_atom_site_disorder_group
Zn1 Zn 0.5000 0.5000 0.0000 0.01399(9) Uani 1 2 d S . .
Zn2 Zn 0.19075(3) 0.19530(2) 0.108844(17) 0.01305(7) Uani 1 1 d . . .
Na1 Na 0.32561(10) 0.02449(9) -0.01820(6) 0.02077(19) Uani 1 1 d . . .
Cl1 Cl 0.70015(6) 0.58009(5) 0.28334(4) 0.02182(12) Uani 1 1 d . . .
Cl2 Cl 0.49518(6) 0.38363(5) 0.33099(4) 0.02241(13) Uani 1 1 d . . .
Cl3 Cl 0.26800(6) 0.02160(5) 0.28570(4) 0.02104(12) Uani 1 1 d . . .
Cl4 Cl -0.00441(7) -0.18405(5) 0.25619(4) 0.02408(13) Uani 1 1 d . . .
P1 P 0.54657(6) 0.32248(5) 0.14727(4) 0.01392(12) Uani 1 1 d . . .
P2 P 0.37272(6) 0.50353(5) 0.18054(4) 0.01386(12) Uani 1 1 d . . .
P3 P 0.07100(6) -0.11545(5) 0.09015(4) 0.01386(12) Uani 1 1 d . . .
P4 P -0.02168(6) 0.06716(5) 0.22253(4) 0.01567(12) Uani 1 1 d . . .
O1 O 0.3021(2) 0.34899(18) -0.07548(13) 0.0359(5) Uani 1 1 d . . .
H1A H 0.2534 0.3193 -0.0411 0.054 Uiso 1 1 d R . .
H1B H 0.2395 0.3622 -0.1199 0.054 Uiso 1 1 d R . .
O2 O 0.55882(18) 0.12301(16) -0.03740(12) 0.0253(4) Uani 1 1 d . . .
H2A H 0.6023 0.1984 -0.0002 0.038 Uiso 1 1 d R . .
H2B H 0.5503 0.1195 -0.0951 0.038 Uiso 1 1 d R . .
O3 O 0.4328(2) -0.01442(17) -0.22364(14) 0.0355(4) Uani 1 1 d . . .
H3A H 0.3459 -0.0187 -0.2215 0.053 Uiso 1 1 d R . .
H3B H 0.4393 -0.0871 -0.2198 0.053 Uiso 1 1 d R . .
O11 O 0.58263(17) 0.37750(14) 0.07082(11) 0.0188(3) Uani 1 1 d . . .
O12 O 0.40684(16) 0.20927(14) 0.12013(11) 0.0189(3) Uani 1 1 d . . .
O13 O 0.68017(17) 0.28213(15) 0.20108(12) 0.0215(3) Uani 1 1 d . . .
O21 O 0.42094(17) 0.56079(14) 0.10754(11) 0.0185(3) Uani 1 1 d . . .
O22 O 0.23650(17) 0.38678(14) 0.14884(11) 0.0199(3) Uani 1 1 d . . .
O31 O 0.15798(16) -0.00410(13) 0.06514(11) 0.0158(3) Uani 1 1 d . . .
O32 O -0.09001(16) -0.18354(13) 0.02907(11) 0.0162(3) Uani 1 1 d . . .
O33 O 0.15949(17) -0.21300(14) 0.09579(12) 0.0211(3) Uani 1 1 d . . .
O41 O 0.06164(18) 0.17018(15) 0.18702(12) 0.0209(3) Uani 1 1 d . . .
O42 O -0.18365(17) -0.00261(16) 0.17024(11) 0.0237(4) Uani 1 1 d . . .
N2 N 0.3603(2) 0.61353(17) 0.26125(13) 0.0176(4) Uani 1 1 d . . .
N4 N 0.0047(2) 0.12821(18) 0.33479(13) 0.0189(4) Uani 1 1 d . . .
C1 C 0.5287(2) 0.4476(2) 0.23596(15) 0.0158(4) Uani 1 1 d . . .
C2 C 0.0758(2) -0.0539(2) 0.21267(15) 0.0151(4) Uani 1 1 d . . .
C13 C 0.8321(3) 0.3410(3) 0.2017(2) 0.0391(7) Uani 1 1 d . . .
H13A H 0.8349 0.4106 0.1711 0.059 Uiso 1 1 calc R . .
H13B H 0.8634 0.2766 0.1670 0.059 Uiso 1 1 calc R . .
H13C H 0.9002 0.3754 0.2673 0.059 Uiso 1 1 calc R . .
C21 C 0.2640(3) 0.5853(2) 0.31969(18) 0.0252(5) Uani 1 1 d . . .
H21A H 0.2222 0.4914 0.3082 0.030 Uiso 1 1 calc R . .
H21B H 0.1796 0.6179 0.3011 0.030 Uiso 1 1 calc R . .
C22 C 0.3518(3) 0.6468(3) 0.42477(19) 0.0339(6) Uani 1 1 d . . .
H22A H 0.4284 0.6066 0.4452 0.041 Uiso 1 1 calc R . .
H22B H 0.2831 0.6321 0.4622 0.041 Uiso 1 1 calc R . .
C23 C 0.4280(3) 0.7908(3) 0.44393(19) 0.0373(7) Uani 1 1 d . . .
H23A H 0.3510 0.8327 0.4306 0.045 Uiso 1 1 calc R . .
H23B H 0.4903 0.8278 0.5116 0.045 Uiso 1 1 calc R . .
C24 C 0.5261(3) 0.8165(2) 0.38161(19) 0.0320(6) Uani 1 1 d . . .
H24A H 0.5676 0.9099 0.3909 0.038 Uiso 1 1 calc R . .
H24B H 0.6108 0.7843 0.4008 0.038 Uiso 1 1 calc R . .
C25 C 0.4367(3) 0.7513(2) 0.27787(17) 0.0223(5) Uani 1 1 d . . .
H25A H 0.3612 0.7925 0.2565 0.027 Uiso 1 1 calc R . .
H25B H 0.5045 0.7628 0.2397 0.027 Uiso 1 1 calc R . .
C33 C 0.0898(3) -0.3502(2) 0.0610(2) 0.0297(6) Uani 1 1 d . . .
H33A H 0.0533 -0.3832 0.1089 0.045 Uiso 1 1 calc R . .
H33B H 0.1631 -0.3891 0.0479 0.045 Uiso 1 1 calc R . .
H33C H 0.0055 -0.3715 0.0025 0.045 Uiso 1 1 calc R . .
C41 C -0.0828(3) 0.0596(2) 0.38632(17) 0.0284(6) Uani 1 1 d . . .
H41A H -0.0213 0.0204 0.4265 0.034 Uiso 1 1 calc R . .
H41B H -0.1721 -0.0099 0.3403 0.034 Uiso 1 1 calc R . .
C42 C -0.1313(3) 0.1504(3) 0.4477(2) 0.0430(8) Uani 1 1 d . . .
H42A H -0.1845 0.1042 0.4849 0.052 Uiso 1 1 calc R . .
H42B H -0.2014 0.1825 0.4068 0.052 Uiso 1 1 calc R . .
C43 C 0.0036(3) 0.2633(3) 0.5152(2) 0.0371(7) Uani 1 1 d . . .
H43A H 0.0678 0.2324 0.5611 0.045 Uiso 1 1 calc R . .
H43B H -0.0311 0.3248 0.5514 0.045 Uiso 1 1 calc R . .
C44 C 0.0943(3) 0.3305(2) 0.45993(18) 0.0296(6) Uani 1 1 d . . .
H44A H 0.0341 0.3706 0.4198 0.036 Uiso 1 1 calc R . .
H44B H 0.1855 0.3990 0.5049 0.036 Uiso 1 1 calc R . .
C45 C 0.1381(3) 0.2357(2) 0.39790(17) 0.0249(5) Uani 1 1 d . . .
H45A H 0.1907 0.2793 0.3593 0.030 Uiso 1 1 calc R . .
H45B H 0.2074 0.2027 0.4385 0.030 Uiso 1 1 calc R . .

loop_
_atom_site_aniso_label
_atom_site_aniso_U_11
_atom_site_aniso_U_22
_atom_site_aniso_U_33
_atom_site_aniso_U_23
_atom_site_aniso_U_13
_atom_site_aniso_U_12
Zn1 0.01292(17) 0.01492(17) 0.01330(18) 0.00546(13) 0.00431(13) 0.00223(14)
Zn2 0.01234(12) 0.01291(12) 0.01295(14) 0.00357(9) 0.00510(9) 0.00174(9)
Na1 0.0160(4) 0.0263(5) 0.0188(5) 0.0043(4) 0.0065(4) 0.0056(4)
Cl1 0.0161(2) 0.0204(3) 0.0193(3) 0.0020(2) 0.0005(2) -0.0017(2)
Cl2 0.0275(3) 0.0266(3) 0.0172(3) 0.0122(2) 0.0095(2) 0.0093(2)
Cl3 0.0138(2) 0.0212(3) 0.0210(3) 0.0017(2) -0.0008(2) 0.0036(2)
Cl4 0.0280(3) 0.0221(3) 0.0182(3) 0.0110(2) 0.0057(2) 0.0000(2)
P1 0.0117(2) 0.0142(3) 0.0159(3) 0.0060(2) 0.0041(2) 0.0036(2)
P2 0.0148(3) 0.0130(2) 0.0125(3) 0.0030(2) 0.0038(2) 0.0035(2)
P3 0.0138(3) 0.0120(2) 0.0136(3) 0.0036(2) 0.0041(2) 0.0011(2)
P4 0.0143(3) 0.0225(3) 0.0124(3) 0.0070(2) 0.0062(2) 0.0062(2)
O1 0.0264(9) 0.0435(11) 0.0200(9) 0.0102(8) 0.0042(7) -0.0141(8)
O2 0.0249(9) 0.0284(9) 0.0244(9) 0.0072(7) 0.0121(7) 0.0079(7)
O3 0.0349(10) 0.0321(10) 0.0446(12) 0.0142(9) 0.0192(9) 0.0108(9)
O11 0.0225(8) 0.0194(8) 0.0198(8) 0.0086(6) 0.0112(7) 0.0093(7)
O12 0.0142(7) 0.0155(7) 0.0236(9) 0.0015(6) 0.0074(6) 0.0013(6)
O13 0.0163(8) 0.0229(8) 0.0266(9) 0.0112(7) 0.0040(7) 0.0086(7)
O21 0.0247(8) 0.0213(8) 0.0148(8) 0.0082(6) 0.0092(7) 0.0111(7)
O22 0.0167(7) 0.0137(7) 0.0237(9) 0.0012(6) 0.0026(6) 0.0026(6)
O31 0.0179(7) 0.0129(7) 0.0170(8) 0.0047(6) 0.0083(6) 0.0027(6)
O32 0.0163(7) 0.0144(7) 0.0140(8) 0.0046(6) 0.0040(6) -0.0005(6)
O33 0.0198(8) 0.0130(7) 0.0274(9) 0.0038(6) 0.0051(7) 0.0041(6)
O41 0.0274(8) 0.0231(8) 0.0236(9) 0.0124(7) 0.0173(7) 0.0135(7)
O42 0.0155(8) 0.0381(10) 0.0148(8) 0.0043(7) 0.0044(6) 0.0072(7)
N2 0.0212(9) 0.0148(9) 0.0172(10) 0.0032(7) 0.0095(8) 0.0044(8)
N4 0.0183(9) 0.0236(10) 0.0129(10) 0.0048(8) 0.0069(8) 0.0025(8)
C1 0.0151(10) 0.0156(10) 0.0136(11) 0.0050(8) 0.0034(8) 0.0007(8)
C2 0.0116(9) 0.0162(10) 0.0143(11) 0.0055(8) 0.0024(8) 0.0004(8)
C13 0.0153(12) 0.0442(16) 0.058(2) 0.0178(15) 0.0070(12) 0.0126(12)
C21 0.0294(13) 0.0266(12) 0.0249(13) 0.0080(10) 0.0163(11) 0.0098(11)
C22 0.0501(17) 0.0415(15) 0.0199(14) 0.0113(12) 0.0192(12) 0.0211(14)
C23 0.0487(17) 0.0382(15) 0.0190(14) -0.0036(11) 0.0083(12) 0.0156(14)
C24 0.0318(14) 0.0262(13) 0.0266(14) -0.0051(11) 0.0050(11) 0.0046(11)
C25 0.0273(12) 0.0138(10) 0.0234(13) 0.0029(9) 0.0079(10) 0.0049(9)
C33 0.0339(14) 0.0131(11) 0.0351(15) 0.0021(10) 0.0048(11) 0.0060(10)
C41 0.0281(13) 0.0328(13) 0.0164(12) 0.0054(10) 0.0104(10) -0.0044(11)
C42 0.0315(14) 0.0583(19) 0.0252(15) -0.0073(13) 0.0184(12) -0.0034(14)
C43 0.0326(14) 0.0443(16) 0.0223(14) -0.0046(12) 0.0131(12) -0.0014(13)
C44 0.0332(14) 0.0279(13) 0.0191(13) -0.0002(10) 0.0071(11) 0.0022(11)
C45 0.0210(11) 0.0275(12) 0.0201(13) 0.0044(10) 0.0072(10) -0.0008(10)

loop_
_atom_type_symbol
_atom_type_description
_atom_type_scat_dispersion_real
_atom_type_scat_dispersion_imag
_atom_type_scat_source
C C 0.0033 0.0016 'International Tables Vol C Tables 4.2.6.8 and 6.1.1.4'
H H 0.0000 0.0000 'International Tables Vol C Tables 4.2.6.8 and 6.1.1.4'
N N 0.0061 0.0033 'International Tables Vol C Tables 4.2.6.8 and 6.1.1.4'
O O 0.0106 0.0060 'International Tables Vol C Tables 4.2.6.8 and 6.1.1.4'
P P 0.1023 0.0942 'International Tables Vol C Tables 4.2.6.8 and 6.1.1.4'
Cl Cl 0.1484 0.1585 'International Tables Vol C Tables 4.2.6.8 and 6.1.1.4'
Zn Zn 0.2839 1.4301 'International Tables Vol C Tables 4.2.6.8 and 6.1.1.4'
Na Na 0.0362 0.0249 'International Tables Vol C Tables 4.2.6.8 and 6.1.1.4'

loop_
_geom_angle_atom_site_label_1
_geom_angle_atom_site_label_2
_geom_angle_atom_site_label_3
_geom_angle
_geom_angle_site_symmetry_1
_geom_angle_site_symmetry_3
_geom_angle_publ_flag
O21 Zn1 O21 179.999(2) . 2_665 ?
O21 Zn1 O1 93.62(7) . . ?
O21 Zn1 O1 86.38(7) 2_665 . ?
O21 Zn1 O1 86.38(7) . 2_665 ?
O21 Zn1 O1 93.62(7) 2_665 2_665 ?
O1 Zn1 O1 179.999(2) . 2_665 ?
O21 Zn1 O11 91.36(6) . . ?
O21 Zn1 O11 88.64(6) 2_665 . ?
O1 Zn1 O11 89.60(7) . . ?
O1 Zn1 O11 90.40(7) 2_665 . ?
O21 Zn1 O11 88.65(6) . 2_665 ?
O21 Zn1 O11 91.35(6) 2_665 2_665 ?
O1 Zn1 O11 90.40(7) . 2_665 ?
O1 Zn1 O11 89.60(7) 2_665 2_665 ?
O11 Zn1 O11 180.0 . 2_665 ?
O41 Zn2 O22 91.09(6) . . ?
O41 Zn2 O32 116.68(6) . 2 ?
O22 Zn2 O32 92.31(6) . 2 ?
O41 Zn2 O12 137.53(7) . . ?
O22 Zn2 O12 93.97(6) . . ?
O32 Zn2 O12 105.21(6) 2 . ?
O41 Zn2 O31 92.62(6) . . ?
O22 Zn2 O31 175.81(6) . . ?
O32 Zn2 O31 87.76(6) 2 . ?
O12 Zn2 O31 81.98(6) . . ?
O41 Zn2 Na1 137.98(5) . . ?
O22 Zn2 Na1 130.60(5) . . ?
O32 Zn2 Na1 72.68(5) 2 . ?
O12 Zn2 Na1 49.10(5) . . ?
O31 Zn2 Na1 45.54(4) . . ?
O42 Na1 O31 105.15(6) 2 . ?
O42 Na1 O2 95.17(7) 2 . ?
O31 Na1 O2 154.23(7) . . ?
O42 Na1 O2 127.27(7) 2 2_655 ?
O31 Na1 O2 94.84(6) . 2_655 ?
O2 Na1 O2 84.96(6) . 2_655 ?
O42 Na1 O12 127.45(7) 2 . ?
O31 Na1 O12 70.08(5) . . ?
O2 Na1 O12 85.06(6) . . ?
O2 Na1 O12 105.16(6) 2_655 . ?
O42 Na1 Zn2 102.77(5) 2 . ?
O31 Na1 Zn2 41.05(4) . . ?
O2 Na1 Zn2 119.38(5) . . ?
O2 Na1 Zn2 122.88(5) 2_655 . ?
O12 Na1 Zn2 39.06(4) . . ?
O42 Na1 P4 19.11(4) 2 2 ?
O31 Na1 P4 87.72(5) . 2 ?
O2 Na1 P4 114.03(5) . 2 ?
O2 Na1 P4 122.86(5) 2_655 2 ?
O12 Na1 P4 128.68(5) . 2 ?
Zn2 Na1 P4 94.89(2) . 2 ?
O42 Na1 Na1 118.25(6) 2 2_655 ?
O31 Na1 Na1 131.68(6) . 2_655 ?
O2 Na1 Na1 42.74(4) . 2_655 ?
O2 Na1 Na1 42.22(4) 2_655 2_655 ?
O12 Na1 Na1 96.90(5) . 2_655 ?
Zn2 Na1 Na1 134.50(4) . 2_655 ?
P4 Na1 Na1 130.12(4) 2 2_655 ?
O11 P1 O12 118.15(9) . . ?
O11 P1 O13 110.09(9) . . ?
O12 P1 O13 106.77(9) . . ?
O11 P1 C1 108.82(9) . . ?
O12 P1 C1 106.14(9) . . ?
O13 P1 C1 106.20(10) . . ?
O22 P2 O21 119.14(9) . . ?
O22 P2 N2 110.11(9) . . ?
O21 P2 N2 109.91(9) . . ?
O22 P2 C1 103.97(9) . . ?
O21 P2 C1 104.22(9) . . ?
N2 P2 C1 108.77(10) . . ?
O31 P3 O32 117.76(9) . . ?
O31 P3 O33 108.40(9) . . ?
O32 P3 O33 110.34(8) . . ?
O31 P3 C2 106.09(9) . . ?
O32 P3 C2 108.16(9) . . ?
O33 P3 C2 105.32(9) . . ?
O42 P4 O41 118.95(10) . . ?
O42 P4 N4 110.33(9) . . ?
O41 P4 N4 108.03(9) . . ?
O42 P4 C2 106.54(10) . . ?
O41 P4 C2 103.48(9) . . ?
N4 P4 C2 108.98(10) . . ?
O41 P4 Na1 90.16(7) . 2 ?
N4 P4 Na1 133.44(7) . 2 ?
C2 P4 Na1 107.60(7) . 2 ?
Zn1 O1 H1A 114.2 . . ?
Zn1 O1 H1B 117.0 . . ?
H1A O1 H1B 106.0 . . ?
Na1 O2 Na1 95.04(6) . 2_655 ?
Na1 O2 H2A 111.2 . . ?
Na1 O2 H2A 111.2 2_655 . ?
Na1 O2 H2B 112.2 . . ?
Na1 O2 H2B 112.3 2_655 . ?
H2A O2 H2B 113.5 . . ?
H3A O3 H3B 104.5 . . ?
P1 O11 Zn1 131.97(9) . . ?
P1 O12 Zn2 132.15(9) . . ?
P1 O12 Na1 124.60(9) . . ?
Zn2 O12 Na1 91.84(6) . . ?
C13 O13 P1 121.14(16) . . ?
P2 O21 Zn1 134.48(9) . . ?
P2 O22 Zn2 136.56(10) . . ?
P3 O31 Zn2 131.62(9) . . ?
P3 O31 Na1 134.65(9) . . ?
Zn2 O31 Na1 93.41(6) . . ?
P3 O32 Zn2 128.93(9) . 2 ?
C33 O33 P3 124.01(15) . . ?
P4 O41 Zn2 140.47(10) . . ?
P4 O42 Na1 130.65(10) . 2 ?
C21 N2 C25 113.79(18) . . ?
C21 N2 P2 123.14(15) . . ?
C25 N2 P2 122.95(15) . . ?
C41 N4 C45 113.23(18) . . ?
C41 N4 P4 121.57(15) . . ?
C45 N4 P4 123.43(15) . . ?
Cl1 C1 Cl2 108.39(11) . . ?
Cl1 C1 P1 109.45(11) . . ?
Cl2 C1 P1 108.74(11) . . ?
Cl1 C1 P2 109.32(11) . . ?
Cl2 C1 P2 110.57(11) . . ?
P1 C1 P2 110.32(11) . . ?
Cl3 C2 Cl4 107.86(11) . . ?
Cl3 C2 P3 107.88(11) . . ?
Cl4 C2 P3 110.01(11) . . ?
Cl3 C2 P4 108.19(11) . . ?
Cl4 C2 P4 110.32(11) . . ?
P3 C2 P4 112.43(11) . . ?
O13 C13 H13A 109.5 . . ?
O13 C13 H13B 109.5 . . ?
H13A C13 H13B 109.5 . . ?
O13 C13 H13C 109.5 . . ?
H13A C13 H13C 109.5 . . ?
H13B C13 H13C 109.5 . . ?
N2 C21 C22 111.0(2) . . ?
N2 C21 H21A 109.4 . . ?
C22 C21 H21A 109.4 . . ?
N2 C21 H21B 109.4 . . ?
C22 C21 H21B 109.4 . . ?
H21A C21 H21B 108.0 . . ?
C21 C22 C23 110.9(2) . . ?
C21 C22 H22A 109.5 . . ?
C23 C22 H22A 109.5 . . ?
C21 C22 H22B 109.5 . . ?
C23 C22 H22B 109.5 . . ?
H22A C22 H22B 108.1 . . ?
C24 C23 C22 110.5(2) . . ?
C24 C23 H23A 109.5 . . ?
C22 C23 H23A 109.5 . . ?
C24 C23 H23B 109.5 . . ?
C22 C23 H23B 109.5 . . ?
H23A C23 H23B 108.1 . . ?
C25 C24 C23 110.8(2) . . ?
C25 C24 H24A 109.5 . . ?
C23 C24 H24A 109.5 . . ?
C25 C24 H24B 109.5 . . ?
C23 C24 H24B 109.5 . . ?
H24A C24 H24B 108.1 . . ?
N2 C25 C24 111.9(2) . . ?
N2 C25 H25A 109.2 . . ?
C24 C25 H25A 109.2 . . ?
N2 C25 H25B 109.2 . . ?
C24 C25 H25B 109.2 . . ?
H25A C25 H25B 107.9 . . ?
O33 C33 H33A 109.5 . . ?
O33 C33 H33B 109.5 . . ?
H33A C33 H33B 109.5 . . ?
O33 C33 H33C 109.5 . . ?
H33A C33 H33C 109.5 . . ?
H33B C33 H33C 109.5 . . ?
N4 C41 C42 110.4(2) . . ?
N4 C41 H41A 109.6 . . ?
C42 C41 H41A 109.6 . . ?
N4 C41 H41B 109.6 . . ?
C42 C41 H41B 109.6 . . ?
H41A C41 H41B 108.1 . . ?
C41 C42 C43 110.8(2) . . ?
C41 C42 H42A 109.5 . . ?
C43 C42 H42A 109.5 . . ?
C41 C42 H42B 109.5 . . ?
C43 C42 H42B 109.5 . . ?
H42A C42 H42B 108.1 . . ?
C42 C43 C44 110.5(2) . . ?
C42 C43 H43A 109.5 . . ?
C44 C43 H43A 109.5 . . ?
C42 C43 H43B 109.5 . . ?
C44 C43 H43B 109.5 . . ?
H43A C43 H43B 108.1 . . ?
C45 C44 C43 110.5(2) . . ?
C45 C44 H44A 109.6 . . ?
C43 C44 H44A 109.6 . . ?
C45 C44 H44B 109.6 . . ?
C43 C44 H44B 109.6 . . ?
H44A C44 H44B 108.1 . . ?
N4 C45 C44 110.56(19) . . ?
N4 C45 H45A 109.5 . . ?
C44 C45 H45A 109.5 . . ?
N4 C45 H45B 109.5 . . ?
C44 C45 H45B 109.5 . . ?
H45A C45 H45B 108.1 . . ?

loop_
_geom_bond_atom_site_label_1
_geom_bond_atom_site_label_2
_geom_bond_distance
_geom_bond_site_symmetry_2
_geom_bond_publ_flag
Zn1 O21 2.0660(15) . ?
Zn1 O21 2.0661(15) 2_665 ?
Zn1 O1 2.0815(17) . ?
Zn1 O1 2.0815(17) 2_665 ?
Zn1 O11 2.0987(15) . ?
Zn1 O11 2.0987(15) 2_665 ?
Zn2 O41 1.9526(15) . ?
Zn2 O22 2.0202(15) . ?
Zn2 O32 2.0296(15) 2 ?
Zn2 O12 2.0429(15) . ?
Zn2 O31 2.1315(14) . ?
Zn2 Na1 3.2400(9) . ?
Na1 O42 2.2910(18) 2 ?
Na1 O31 2.3166(17) . ?
Na1 O2 2.3809(18) . ?
Na1 O2 2.4044(19) 2_655 ?
Na1 O12 2.4501(18) . ?
Na1 P4 3.4512(10) 2 ?
Na1 Na1 3.5293(17) 2_655 ?
Cl1 C1 1.791(2) . ?
Cl2 C1 1.792(2) . ?
Cl3 C2 1.792(2) . ?
Cl4 C2 1.794(2) . ?
P1 O11 1.4895(15) . ?
P1 O12 1.5015(15) . ?
P1 O13 1.5768(16) . ?
P1 C1 1.840(2) . ?
P2 O22 1.4969(15) . ?
P2 O21 1.4975(15) . ?
P2 N2 1.6275(19) . ?
P2 C1 1.867(2) . ?
P3 O31 1.4901(14) . ?
P3 O32 1.5063(15) . ?
P3 O33 1.5729(16) . ?
P3 C2 1.844(2) . ?
P4 O42 1.4891(16) . ?
P4 O41 1.5037(15) . ?
P4 N4 1.6383(19) . ?
P4 C2 1.869(2) . ?
P4 Na1 3.4512(10) 2 ?
O1 H1A 0.8499 . ?
O1 H1B 0.8500 . ?
O2 Na1 2.4044(19) 2_655 ?
O2 H2A 0.8522 . ?
O2 H2B 0.8500 . ?
O3 H3A 0.8501 . ?
O3 H3B 0.8500 . ?
O13 C13 1.459(3) . ?
O32 Zn2 2.0296(15) 2 ?
O33 C33 1.443(3) . ?
O42 Na1 2.2911(18) 2 ?
N2 C21 1.471(3) . ?
N2 C25 1.474(3) . ?
N4 C41 1.472(3) . ?
N4 C45 1.472(3) . ?
C13 H13A 0.9800 . ?
C13 H13B 0.9800 . ?
C13 H13C 0.9800 . ?
C21 C22 1.523(4) . ?
C21 H21A 0.9900 . ?
C21 H21B 0.9900 . ?
C22 C23 1.530(4) . ?
C22 H22A 0.9900 . ?
C22 H22B 0.9900 . ?
C23 C24 1.528(4) . ?
C23 H23A 0.9900 . ?
C23 H23B 0.9900 . ?
C24 C25 1.515(3) . ?
C24 H24A 0.9900 . ?
C24 H24B 0.9900 . ?
C25 H25A 0.9900 . ?
C25 H25B 0.9900 . ?
C33 H33A 0.9800 . ?
C33 H33B 0.9800 . ?
C33 H33C 0.9800 . ?
C41 C42 1.510(4) . ?
C41 H41A 0.9900 . ?
C41 H41B 0.9900 . ?
C42 C43 1.527(4) . ?
C42 H42A 0.9900 . ?
C42 H42B 0.9900 . ?
C43 C44 1.528(4) . ?
C43 H43A 0.9900 . ?
C43 H43B 0.9900 . ?
C44 C45 1.516(4) . ?
C44 H44A 0.9900 . ?
C44 H44B 0.9900 . ?
C45 H45A 0.9900 . ?
C45 H45B 0.9900 . ?

loop_
_geom_hbond_atom_site_label_D
_geom_hbond_atom_site_label_H
_geom_hbond_atom_site_label_A
_geom_hbond_distance_DH
_geom_hbond_distance_HA
_geom_hbond_distance_DA
_geom_hbond_angle_DHA
_geom_hbond_site_symmetry_A
O1 H1A O32 0.85 1.97 2.736(2) 148.9 2
O1 H1B Cl4 0.85 2.67 3.2464(18) 126.3 2
O2 H2A O11 0.85 2.19 2.946(2) 148.2 .
O2 H2B O3 0.85 2.05 2.729(3) 135.9 .
O3 H3A O42 0.85 2.00 2.811(2) 160.3 2
O3 H3B O13 0.85 2.30 3.040(2) 144.9 2_655
